data_2311224
loop_
_publ_author_name
'Celik, Ismail'
'Akkurt, Mehmet'
'Jarrahpour, Aliasghar'
'Heiran, Roghayeh'
'Ozdemir, Nam\?ik'

_publ_section_title
;
 1-[3-(Morpholin-4-yl)prop-yl]-4-(3-nitro-phen-yl)spiro-[azetidine-3,9'-xanthen]-2-one.
;
_journal_coeditor_code SJ5392
_journal_issue 'Pt 3'
_journal_name_full 'Acta crystallographica. Section E, Structure reports online'
_journal_page_first o369
_journal_page_last 70
_journal_paper_doi 10.1107/S160053681400419X
_journal_volume 70
_journal_year 2014
_chemical_formula_iupac 'C28 H27 N3 O5'
_chemical_formula_moiety 'C28 H27 N3 O5'
_chemical_formula_sum 'C28 H27 N3 O5'
_chemical_formula_weight 485.53
_chemical_name_systematic 1-[3-(Morpholin-4-yl)propyl]-4-(3-nitrophenyl)spiro[azetidine-3,9'-xanthen]-2-one
_space_group_IT_number 14
_space_group_name_Hall '-P 2yn'
_space_group_name_H-M_alt 'P 1 21/n 1'
_symmetry_cell_setting monoclinic
_symmetry_space_group_name_Hall '-P 2yn'
_symmetry_space_group_name_H-M 'P 1 21/n 1'
_atom_sites_solution_hydrogens geom
_cell_angle_alpha 90
_cell_angle_beta 96.930(5)
_cell_angle_gamma 90
_cell_formula_units_Z 4
_cell_length_a 9.2637(6)
_cell_length_b 11.4091(5)
_cell_length_c 23.3310(15)
_cell_measurement_reflns_used 16797
_cell_measurement_temperature 296(2)
_cell_measurement_theta_max 27.62
_cell_measurement_theta_min 1.76
_cell_volume 2447.8(2)
_computing_cell_refinement 'X-AREA (Stoe & Cie, 2002)'
_computing_data_collection 'X-AREA (Stoe & Cie, 2002)'
_computing_data_reduction 'X-RED32 (Stoe & Cie, 2002)'
_computing_molecular_graphics 'ORTEP-3 for Windows (Farrugia, 2012)'
_computing_publication_material 'WinGX (Farrugia, 2012)'
_computing_structure_refinement 'SHELXL2013 (Sheldrick, 2008)'
_computing_structure_solution 'SHELXS2013 (Sheldrick, 2008)'
_diffrn_ambient_temperature 296(2)
_diffrn_detector_area_resol_mean 6.67
_diffrn_measured_fraction_theta_full 0.999
_diffrn_measured_fraction_theta_max 0.991
_diffrn_measurement_device '2-circle goniometer'
_diffrn_measurement_device_type 'Stoe IPDS 2'
_diffrn_measurement_method '\w scans'
_diffrn_radiation_monochromator 'plane graphite'
_diffrn_radiation_type 'Mo K\a'
_diffrn_radiation_wavelength 0.71073
_diffrn_reflns_av_R_equivalents 0.0414
_diffrn_reflns_av_sigmaI/netI 0.0498
_diffrn_reflns_limit_h_max 11
_diffrn_reflns_limit_h_min -11
_diffrn_reflns_limit_k_max 14
_diffrn_reflns_limit_k_min -14
_diffrn_reflns_limit_l_max 29
_diffrn_reflns_limit_l_min -29
_diffrn_reflns_number 19036
_diffrn_reflns_reduction_process
;
;
_diffrn_reflns_theta_full 25.24
_diffrn_reflns_theta_max 27.20
_diffrn_reflns_theta_min 1.76
_exptl_absorpt_coefficient_mu 0.092
_exptl_absorpt_correction_T_max 0.9831
_exptl_absorpt_correction_T_min 0.9574
_exptl_absorpt_correction_type integration
_exptl_absorpt_process_details '(X-RED32; Stoe & Cie, 2002)'
_exptl_crystal_colour 'light yellow'
_exptl_crystal_density_diffrn 1.317
_exptl_crystal_density_method 'Not Measured'
_exptl_crystal_description block
_exptl_crystal_F_000 1024
_exptl_crystal_size_max 0.550
_exptl_crystal_size_mid 0.377
_exptl_crystal_size_min 0.220
_refine_diff_density_max 0.149
_refine_diff_density_min -0.211
_refine_ls_extinction_method none
_refine_ls_goodness_of_fit_ref 0.878
_refine_ls_hydrogen_treatment constr
_refine_ls_matrix_type full
_refine_ls_number_parameters 325
_refine_ls_number_reflns 5393
_refine_ls_number_restraints 0
_refine_ls_restrained_S_all 0.878
_refine_ls_R_factor_all 0.0915
_refine_ls_R_factor_gt 0.0407
_refine_ls_shift/su_max 0.000
_refine_ls_shift/su_mean 0.000
_refine_ls_structure_factor_coef Fsqd
_refine_ls_weighting_details 'w=1/[\s^2^(Fo^2^)+(0.0457P)^2^] where P=(Fo^2^+2Fc^2^)/3'
_refine_ls_weighting_scheme calc
_refine_ls_wR_factor_gt 0.0807
_refine_ls_wR_factor_ref 0.0932
_reflns_number_gt 3044
_reflns_number_total 5393
_reflns_threshold_expression I>2\s(I)
_cod_data_source_file sj5392sup1.cif
_cod_data_source_block I
_cod_original_cell_volume 2447.9(2)
_cod_original_sg_symbol_H-M 'P 21/n'
_cod_database_code 2311224

loop_
_symmetry_equiv_pos_site_id
_symmetry_equiv_pos_as_xyz
1 x,y,z
2 1/2-x,1/2+y,1/2-z
3 -x,-y,-z
4 1/2+x,1/2-y,1/2+z

loop_
_atom_site_aniso_label
_atom_site_aniso_U_11
_atom_site_aniso_U_22
_atom_site_aniso_U_33
_atom_site_aniso_U_12
_atom_site_aniso_U_13
_atom_site_aniso_U_23
O1 0.0719(8) 0.0442(6) 0.0557(6) 0.0105(6) 0.0012(6) 0.0086(5)
O2 0.0646(8) 0.0644(8) 0.0658(8) -0.0010(7) 0.0172(6) -0.0135(6)
O3 0.0830(10) 0.1006(11) 0.0769(9) -0.0037(8) -0.0333(8) -0.0132(8)
O4 0.1157(13) 0.0641(10) 0.1279(13) 0.0029(9) -0.0430(11) -0.0246(9)
O5 0.0794(10) 0.0904(11) 0.1034(12) 0.0183(9) 0.0075(9) 0.0388(9)
N1 0.0466(7) 0.0417(7) 0.0391(6) 0.0052(6) 0.0044(6) 0.0046(6)
N2 0.0675(10) 0.0654(10) 0.0551(9) -0.0072(8) -0.0104(8) -0.0034(8)
N3 0.0539(8) 0.0478(8) 0.0602(8) 0.0011(7) 0.0082(7) 0.0008(7)
C1 0.0474(9) 0.0388(8) 0.0382(8) -0.0011(7) -0.0061(7) 0.0026(7)
C2 0.0480(9) 0.0383(8) 0.0347(7) -0.0009(7) 0.0023(6) 0.0033(6)
C3 0.0447(8) 0.0374(8) 0.0386(7) -0.0003(7) 0.0022(6) 0.0009(6)
C4 0.0565(10) 0.0429(8) 0.0339(7) -0.0037(8) 0.0020(7) 0.0043(6)
C5 0.0568(11) 0.0641(11) 0.0469(9) -0.0088(9) -0.0017(8) 0.0006(8)
C6 0.0737(13) 0.0866(14) 0.0534(10) -0.0198(12) -0.0102(10) -0.0017(10)
C7 0.0998(17) 0.0782(14) 0.0435(10) -0.0289(12) -0.0012(11) -0.0078(9)
C8 0.0974(16) 0.0619(11) 0.0433(9) -0.0142(11) 0.0190(10) -0.0082(8)
C9 0.0609(11) 0.0491(9) 0.0438(8) -0.0065(8) 0.0076(8) 0.0029(8)
C10 0.0532(10) 0.0551(10) 0.0514(9) -0.0036(9) 0.0054(8) 0.0052(8)
C11 0.0551(12) 0.0800(14) 0.0777(13) -0.0019(10) 0.0146(10) 0.0084(11)
C12 0.0570(12) 0.0886(15) 0.0886(15) -0.0207(12) 0.0055(11) 0.0157(13)
C13 0.0721(14) 0.0705(13) 0.0738(13) -0.0266(11) 0.0000(11) 0.0004(11)
C14 0.0647(12) 0.0560(10) 0.0551(10) -0.0142(9) 0.0045(9) -0.0001(8)
C15 0.0517(10) 0.0458(9) 0.0407(8) -0.0045(8) 0.0009(7) 0.0075(7)
C16 0.0445(8) 0.0419(8) 0.0353(7) 0.0014(7) 0.0053(6) 0.0033(7)
C17 0.0565(10) 0.0451(9) 0.0433(8) 0.0069(8) 0.0045(8) -0.0021(7)
C18 0.0584(11) 0.0520(10) 0.0556(10) 0.0184(8) 0.0020(8) 0.0012(8)
C19 0.0456(9) 0.0694(11) 0.0444(9) 0.0093(9) 0.0005(8) 0.0059(8)
C20 0.0476(9) 0.0521(9) 0.0385(8) -0.0022(8) 0.0031(7) 0.0006(7)
C21 0.0517(9) 0.0416(9) 0.0420(8) 0.0032(7) 0.0015(7) 0.0038(7)
C22 0.0622(11) 0.0526(10) 0.0472(9) 0.0087(9) 0.0145(8) 0.0023(8)
C23 0.0517(10) 0.0897(15) 0.0603(11) 0.0010(10) 0.0072(9) 0.0204(10)
C24 0.0626(12) 0.0716(12) 0.0571(10) -0.0203(10) 0.0085(9) 0.0010(9)
C25 0.0907(15) 0.0502(11) 0.1043(16) 0.0055(11) 0.0337(14) -0.0014(11)
C26 0.0768(15) 0.0736(15) 0.136(2) 0.0262(12) 0.0188(16) 0.0281(15)
C27 0.0839(15) 0.0882(16) 0.0705(13) 0.0121(12) -0.0048(11) 0.0079(12)
C28 0.0641(12) 0.0697(12) 0.0586(10) 0.0146(10) 0.0059(9) 0.0062(9)

loop_
_atom_site_type_symbol
_atom_site_label
_atom_site_fract_x
_atom_site_fract_y
_atom_site_fract_z
_atom_site_U_iso_or_equiv
_atom_site_thermal_displace_type
_atom_site_calc_flag
_atom_site_refinement_flags
_atom_site_occupancy
O O1 0.84675(13) 0.41791(9) 0.23520(5) 0.0578(4) Uani d . 1.000
O O2 0.49859(13) 0.68567(11) 0.32597(5) 0.0642(5) Uani d . 1.000
O O3 0.21884(16) 0.55524(13) 0.00379(6) 0.0903(6) Uani d . 1.000
O O4 0.39138(19) 0.44168(14) 0.03770(8) 0.1073(7) Uani d . 1.000
O O5 0.76395(16) 0.93149(14) -0.03119(7) 0.0914(6) Uani d . 1.000
N N1 0.80288(13) 0.58505(10) 0.17769(5) 0.0425(4) Uani d . 1.000
N N2 0.33075(18) 0.53649(15) 0.03527(6) 0.0641(6) Uani d . 1.000
N N3 0.86873(15) 0.81179(12) 0.07346(6) 0.0539(5) Uani d . 1.000
C C1 0.78855(17) 0.51133(13) 0.22163(6) 0.0424(5) Uani d . 1.000
C C2 0.67968(16) 0.59013(12) 0.24776(6) 0.0406(5) Uani d . 1.000
C C3 0.69833(16) 0.67310(12) 0.19331(6) 0.0405(4) Uani d . 1.000
C C4 0.74121(18) 0.64401(13) 0.30441(6) 0.0447(5) Uani d . 1.000
C C5 0.88946(19) 0.65055(15) 0.32229(7) 0.0566(6) Uani d . 1.000
C C6 0.9422(2) 0.70557(18) 0.37322(8) 0.0727(7) Uani d . 1.000
C C7 0.8472(3) 0.75553(18) 0.40659(8) 0.0746(8) Uani d . 1.000
C C8 0.6998(2) 0.74905(16) 0.39060(7) 0.0667(7) Uani d . 1.000
C C9 0.64771(19) 0.69209(14) 0.33962(7) 0.0512(5) Uani d . 1.000
C C10 0.44594(19) 0.59521(15) 0.28968(7) 0.0533(6) Uani d . 1.000
C C11 0.3044(2) 0.55984(18) 0.29314(9) 0.0704(8) Uani d . 1.000
C C12 0.2471(2) 0.4687(2) 0.25963(10) 0.0783(8) Uani d . 1.000
C C13 0.3315(2) 0.41067(18) 0.22397(9) 0.0729(8) Uani d . 1.000
C C14 0.4725(2) 0.44662(15) 0.22061(7) 0.0588(6) Uani d . 1.000
C C15 0.53121(18) 0.54190(14) 0.25249(6) 0.0465(5) Uani d . 1.000
C C16 0.57100(16) 0.69479(13) 0.14871(6) 0.0405(4) Uani d . 1.000
C C17 0.50680(17) 0.80495(14) 0.14408(6) 0.0484(5) Uani d . 1.000
C C18 0.39007(18) 0.82805(15) 0.10310(7) 0.0557(6) Uani d . 1.000
C C19 0.33281(18) 0.74088(16) 0.06655(7) 0.0535(6) Uani d . 1.000
C C20 0.39514(17) 0.63143(14) 0.07194(6) 0.0462(5) Uani d . 1.000
C C21 0.51418(17) 0.60747(13) 0.11139(6) 0.0454(5) Uani d . 1.000
C C22 0.89002(19) 0.57752(15) 0.13018(7) 0.0534(6) Uani d . 1.000
C C23 1.0149(2) 0.66323(17) 0.13299(8) 0.0672(7) Uani d . 1.000
C C24 0.9716(2) 0.79100(17) 0.12441(8) 0.0637(7) Uani d . 1.000
C C25 0.8098(3) 0.93061(16) 0.07274(10) 0.0799(8) Uani d . 1.000
C C26 0.7015(3) 0.9490(2) 0.02030(12) 0.0950(10) Uani d . 1.000
C C27 0.8214(2) 0.8171(2) -0.03121(9) 0.0820(8) Uani d . 1.000
C C28 0.9321(2) 0.79517(17) 0.02015(7) 0.0643(7) Uani d . 1.000
H H3 0.74730 0.74660 0.20560 0.0490 Uiso c RU 1.000
H H5 0.95440 0.61730 0.29950 0.0680 Uiso c RU 1.000
H H6 1.04170 0.70870 0.38480 0.0870 Uiso c RU 1.000
H H7 0.88280 0.79430 0.44040 0.0900 Uiso c RU 1.000
H H8 0.63560 0.78240 0.41360 0.0800 Uiso c RU 1.000
H H11 0.24860 0.59770 0.31810 0.0850 Uiso c RU 1.000
H H12 0.15120 0.44600 0.26090 0.0940 Uiso c RU 1.000
H H13 0.29340 0.34720 0.20210 0.0870 Uiso c RU 1.000
H H14 0.52900 0.40660 0.19670 0.0710 Uiso c RU 1.000
H H17 0.54320 0.86430 0.16910 0.0580 Uiso c RU 1.000
H H18 0.35000 0.90290 0.10020 0.0670 Uiso c RU 1.000
H H19 0.25390 0.75550 0.03890 0.0640 Uiso c RU 1.000
H H21 0.55610 0.53330 0.11300 0.0550 Uiso c RU 1.000
H H22A 0.82710 0.59030 0.09440 0.0640 Uiso c RU 1.000
H H22B 0.92870 0.49870 0.12900 0.0640 Uiso c RU 1.000
H H23A 1.07620 0.64180 0.10370 0.0810 Uiso c RU 1.000
H H23B 1.07290 0.65530 0.17030 0.0810 Uiso c RU 1.000
H H24A 0.92910 0.81780 0.15810 0.0760 Uiso c RU 1.000
H H24B 1.05830 0.83720 0.12160 0.0760 Uiso c RU 1.000
H H25A 0.88840 0.98680 0.07270 0.0960 Uiso c RU 1.000
H H25B 0.76320 0.94350 0.10730 0.0960 Uiso c RU 1.000
H H26A 0.62100 0.89510 0.02140 0.1140 Uiso c RU 1.000
H H26B 0.66330 1.02810 0.02080 0.1140 Uiso c RU 1.000
H H27A 0.86620 0.80520 -0.06630 0.0980 Uiso c RU 1.000
H H27B 0.74280 0.76090 -0.03110 0.0980 Uiso c RU 1.000
H H28A 0.96870 0.71570 0.01860 0.0770 Uiso c RU 1.000
H H28B 1.01330 0.84850 0.01920 0.0770 Uiso c RU 1.000

loop_
_atom_type_symbol
_atom_type_description
_atom_type_scat_dispersion_real
_atom_type_scat_dispersion_imag
_atom_type_scat_source
C C 0.0033 0.0016 ' International Tables Vol C Tables 4.2.6.8 and 6.1.1.4'
H H 0.0000 0.0000 ' International Tables Vol C Tables 4.2.6.8 and 6.1.1.4'
N N 0.0061 0.0033 ' International Tables Vol C Tables 4.2.6.8 and 6.1.1.4'
O O 0.0106 0.0060 ' International Tables Vol C Tables 4.2.6.8 and 6.1.1.4'

loop_
_exptl_crystal_face_index_h
_exptl_crystal_face_index_k
_exptl_crystal_face_index_l
_exptl_crystal_face_perp_dist
0 0 -1 0.0970
0 0 1 0.1260
-1 -3 -4 0.2790
-1 -3 4 0.3520
-3 0 5 0.1760
3 1 -4 0.1570
1 -3 -4 0.2190
2 6 3 0.3020
0 3 5 0.2800
1 -3 -10 0.1600
-1 0 4 0.1650
-1 0 -5 0.1410
1 0 5 0.1530
0 -3 8 0.2660
1 0 2 0.1740
-1 5 -3 0.4090
7 1 3 0.1620
-4 0 1 0.2110
-7 -5 -1 0.2860

loop_
_geom_angle_atom_site_label_1
_geom_angle_atom_site_label_2
_geom_angle_atom_site_label_3
_geom_angle
_geom_angle_publ_flag
C9 O2 C10 116.66(13) no
C26 O5 C27 108.99(17) no
C1 N1 C3 96.30(11) no
C1 N1 C22 131.36(13) no
C3 N1 C22 132.33(12) no
O3 N2 O4 122.68(17) no
O3 N2 C20 118.78(16) no
O4 N2 C20 118.54(16) no
C24 N3 C25 111.64(15) no
C24 N3 C28 112.80(14) no
C25 N3 C28 107.51(15) no
O1 C1 N1 131.57(14) no
O1 C1 C2 134.57(14) no
N1 C1 C2 93.82(11) no
C1 C2 C3 83.83(10) no
C1 C2 C4 113.04(12) no
C1 C2 C15 117.93(12) no
C3 C2 C4 112.78(11) no
C3 C2 C15 117.45(12) no
C4 C2 C15 109.82(12) no
N1 C3 C2 86.02(10) no
N1 C3 C16 115.33(12) no
C2 C3 C16 119.69(12) no
C2 C4 C5 122.79(14) no
C2 C4 C9 119.16(15) no
C5 C4 C9 118.02(14) no
C4 C5 C6 121.18(16) no
C5 C6 C7 119.63(18) no
C6 C7 C8 120.65(18) no
C7 C8 C9 119.26(17) no
O2 C9 C4 121.64(14) no
O2 C9 C8 117.15(15) no
C4 C9 C8 121.21(16) no
O2 C10 C11 116.60(16) no
O2 C10 C15 121.69(15) no
C11 C10 C15 121.70(16) no
C10 C11 C12 119.55(18) no
C11 C12 C13 120.04(18) no
C12 C13 C14 120.09(18) no
C13 C14 C15 120.91(17) no
C2 C15 C10 118.93(14) no
C2 C15 C14 123.45(14) no
C10 C15 C14 117.61(16) no
C3 C16 C17 119.86(13) no
C3 C16 C21 121.75(13) no
C17 C16 C21 118.39(13) no
C16 C17 C18 121.28(14) no
C17 C18 C19 120.22(16) no
C18 C19 C20 118.30(15) no
N2 C20 C19 118.82(14) no
N2 C20 C21 118.80(14) no
C19 C20 C21 122.37(14) no
C16 C21 C20 119.40(14) no
N1 C22 C23 115.00(14) no
C22 C23 C24 115.28(15) no
N3 C24 C23 113.70(15) no
N3 C25 C26 110.57(17) no
O5 C26 C25 111.9(2) no
O5 C27 C28 112.07(17) no
N3 C28 C27 110.76(15) no
N1 C3 H3 111.00 no
C2 C3 H3 111.00 no
C16 C3 H3 111.00 no
C4 C5 H5 119.00 no
C6 C5 H5 119.00 no
C5 C6 H6 120.00 no
C7 C6 H6 120.00 no
C6 C7 H7 120.00 no
C8 C7 H7 120.00 no
C7 C8 H8 120.00 no
C9 C8 H8 120.00 no
C10 C11 H11 120.00 no
C12 C11 H11 120.00 no
C11 C12 H12 120.00 no
C13 C12 H12 120.00 no
C12 C13 H13 120.00 no
C14 C13 H13 120.00 no
C13 C14 H14 120.00 no
C15 C14 H14 120.00 no
C16 C17 H17 119.00 no
C18 C17 H17 119.00 no
C17 C18 H18 120.00 no
C19 C18 H18 120.00 no
C18 C19 H19 121.00 no
C20 C19 H19 121.00 no
C16 C21 H21 120.00 no
C20 C21 H21 120.00 no
N1 C22 H22A 108.00 no
N1 C22 H22B 109.00 no
C23 C22 H22A 109.00 no
C23 C22 H22B 109.00 no
H22A C22 H22B 108.00 no
C22 C23 H23A 108.00 no
C22 C23 H23B 108.00 no
C24 C23 H23A 108.00 no
C24 C23 H23B 108.00 no
H23A C23 H23B 107.00 no
N3 C24 H24A 109.00 no
N3 C24 H24B 109.00 no
C23 C24 H24A 109.00 no
C23 C24 H24B 109.00 no
H24A C24 H24B 108.00 no
N3 C25 H25A 109.00 no
N3 C25 H25B 110.00 no
C26 C25 H25A 110.00 no
C26 C25 H25B 110.00 no
H25A C25 H25B 108.00 no
O5 C26 H26A 109.00 no
O5 C26 H26B 109.00 no
C25 C26 H26A 109.00 no
C25 C26 H26B 109.00 no
H26A C26 H26B 108.00 no
O5 C27 H27A 109.00 no
O5 C27 H27B 109.00 no
C28 C27 H27A 109.00 no
C28 C27 H27B 109.00 no
H27A C27 H27B 108.00 no
N3 C28 H28A 109.00 no
N3 C28 H28B 109.00 no
C27 C28 H28A 110.00 no
C27 C28 H28B 110.00 no
H28A C28 H28B 108.00 no

loop_
_geom_bond_atom_site_label_1
_geom_bond_atom_site_label_2
_geom_bond_distance
_geom_bond_publ_flag
O1 C1 1.2189(18) no
O2 C9 1.382(2) no
O2 C10 1.386(2) no
O3 N2 1.215(2) no
O4 N2 1.217(2) no
O5 C26 1.409(3) no
O5 C27 1.410(3) no
N1 C1 1.3449(18) no
N1 C3 1.4715(19) no
N1 C22 1.450(2) no
N2 C20 1.462(2) no
N3 C24 1.451(2) no
N3 C25 1.461(2) no
N3 C28 1.450(2) no
C1 C2 1.532(2) no
C2 C3 1.610(2) no
C2 C4 1.506(2) no
C2 C15 1.498(2) no
C3 C16 1.496(2) no
C4 C5 1.388(2) no
C4 C9 1.378(2) no
C5 C6 1.380(3) no
C6 C7 1.368(3) no
C7 C8 1.373(3) no
C8 C9 1.390(2) no
C10 C11 1.384(3) no
C10 C15 1.383(2) no
C11 C12 1.369(3) no
C12 C13 1.378(3) no
C13 C14 1.380(3) no
C14 C15 1.390(2) no
C16 C17 1.389(2) no
C16 C21 1.385(2) no
C17 C18 1.380(2) no
C18 C19 1.374(2) no
C19 C20 1.375(2) no
C20 C21 1.376(2) no
C22 C23 1.510(3) no
C23 C24 1.519(3) no
C25 C26 1.500(4) no
C27 C28 1.501(3) no
C3 H3 0.9800 no
C5 H5 0.9300 no
C6 H6 0.9300 no
C7 H7 0.9300 no
C8 H8 0.9300 no
C11 H11 0.9300 no
C12 H12 0.9300 no
C13 H13 0.9300 no
C14 H14 0.9300 no
C17 H17 0.9300 no
C18 H18 0.9300 no
C19 H19 0.9300 no
C21 H21 0.9300 no
C22 H22A 0.9700 no
C22 H22B 0.9700 no
C23 H23A 0.9700 no
C23 H23B 0.9700 no
C24 H24A 0.9700 no
C24 H24B 0.9700 no
C25 H25A 0.9700 no
C25 H25B 0.9700 no
C26 H26A 0.9700 no
C26 H26B 0.9700 no
C27 H27A 0.9700 no
C27 H27B 0.9700 no
C28 H28A 0.9700 no
C28 H28B 0.9700 no

loop_
_geom_hbond_atom_site_label_D
_geom_hbond_atom_site_label_H
_geom_hbond_atom_site_label_A
_geom_hbond_site_symmetry_A
_geom_hbond_distance_DH
_geom_hbond_distance_HA
_geom_hbond_distance_DA
_geom_hbond_angle_DHA
_geom_hbond_publ_flag
C17 H17 O1 2_655 0.93 2.42 3.2423(19) 148 yes
C22 H22A N3 . 0.97 2.61 2.978(2) 103 no

loop_
_geom_torsion_atom_site_label_1
_geom_torsion_atom_site_label_2
_geom_torsion_atom_site_label_3
_geom_torsion_atom_site_label_4
_geom_torsion
_geom_torsion_publ_flag
C9 O2 C10 C11 155.89(16) no
C10 O2 C9 C4 23.8(2) no
C10 O2 C9 C8 -156.04(15) no
C9 O2 C10 C15 -23.2(2) no
C27 O5 C26 C25 57.9(2) no
C26 O5 C27 C28 -57.7(2) no
C1 N1 C22 C23 -110.50(18) no
C3 N1 C1 O1 -179.56(17) no
C22 N1 C1 C2 179.91(15) no
C22 N1 C1 O1 1.9(3) no
C3 N1 C1 C2 -1.50(12) no
C3 N1 C22 C23 71.4(2) no
C1 N1 C3 C16 -119.66(13) no
C22 N1 C3 C2 180.00(15) no
C22 N1 C3 C16 58.9(2) no
C1 N1 C3 C2 1.43(11) no
O3 N2 C20 C21 174.10(15) no
O4 N2 C20 C19 175.60(17) no
O4 N2 C20 C21 -5.7(2) no
O3 N2 C20 C19 -4.6(2) no
C24 N3 C25 C26 -178.81(18) no
C28 N3 C24 C23 -69.47(19) no
C25 N3 C24 C23 169.34(17) no
C28 N3 C25 C26 57.0(2) no
C25 N3 C28 C27 -56.8(2) no
C24 N3 C28 C27 179.73(16) no
O1 C1 C2 C15 -62.8(2) no
O1 C1 C2 C3 179.33(19) no
O1 C1 C2 C4 67.2(2) no
N1 C1 C2 C15 119.25(13) no
N1 C1 C2 C4 -110.79(13) no
N1 C1 C2 C3 1.37(11) no
C1 C2 C4 C5 18.0(2) no
C15 C2 C3 C16 -2.59(19) no
C4 C2 C15 C14 -150.62(15) no
C15 C2 C4 C9 -29.94(19) no
C3 C2 C4 C9 103.12(16) no
C15 C2 C4 C5 151.94(15) no
C4 C2 C3 C16 -131.83(14) no
C3 C2 C15 C10 -100.18(16) no
C4 C2 C3 N1 111.17(13) no
C1 C2 C3 C16 115.75(13) no
C1 C2 C3 N1 -1.25(10) no
C4 C2 C15 C10 30.44(19) no
C3 C2 C4 C5 -75.00(18) no
C1 C2 C15 C14 -19.2(2) no
C15 C2 C3 N1 -119.59(13) no
C1 C2 C15 C10 161.87(14) no
C3 C2 C15 C14 78.76(19) no
C1 C2 C4 C9 -163.90(14) no
C2 C3 C16 C17 110.27(15) no
C2 C3 C16 C21 -69.70(18) no
N1 C3 C16 C21 30.8(2) no
N1 C3 C16 C17 -149.28(13) no
C5 C4 C9 O2 -177.71(14) no
C9 C4 C5 C6 -1.3(2) no
C2 C4 C5 C6 176.86(16) no
C2 C4 C9 O2 4.1(2) no
C5 C4 C9 C8 2.2(2) no
C2 C4 C9 C8 -176.06(15) no
C4 C5 C6 C7 -0.6(3) no
C5 C6 C7 C8 1.6(3) no
C6 C7 C8 C9 -0.7(3) no
C7 C8 C9 O2 178.67(16) no
C7 C8 C9 C4 -1.2(3) no
C11 C10 C15 C14 -3.4(2) no
O2 C10 C15 C2 -5.3(2) no
C11 C10 C15 C2 175.60(16) no
C15 C10 C11 C12 0.9(3) no
O2 C10 C11 C12 -178.17(18) no
O2 C10 C15 C14 175.66(15) no
C10 C11 C12 C13 1.8(3) no
C11 C12 C13 C14 -2.0(3) no
C12 C13 C14 C15 -0.6(3) no
C13 C14 C15 C10 3.2(2) no
C13 C14 C15 C2 -175.76(16) no
C21 C16 C17 C18 -0.6(2) no
C3 C16 C17 C18 179.44(14) no
C3 C16 C21 C20 178.70(14) no
C17 C16 C21 C20 -1.3(2) no
C16 C17 C18 C19 1.4(2) no
C17 C18 C19 C20 -0.2(2) no
C18 C19 C20 C21 -1.7(2) no
C18 C19 C20 N2 176.99(15) no
C19 C20 C21 C16 2.5(2) no
N2 C20 C21 C16 -176.22(14) no
N1 C22 C23 C24 -68.6(2) no
C22 C23 C24 N3 -50.6(2) no
N3 C25 C26 O5 -59.3(2) no
O5 C27 C28 N3 59.0(2) no
